data_2108688
loop_
_publ_author_name
'Zhang, Xiaoyu'
'Yang, Qinglin'
'Yun, Meng'
'Si, Changdai'
'An, Ning'
'Jia, Meimei'
'Liu, Jiacheng'
'Dong, Xiuyan'

_publ_section_title
;
 Seven new metal--organic frameworks assembled from semi-rigid
 polycarboxylate and auxiliary N-donor ligands: syntheses, structures and
 properties
;
_journal_coeditor_code RM5037SUP1
_journal_issue 6
_journal_name_full 'Acta Crystallographica Section B'
_journal_page_first
;
;
_journal_paper_doi 10.1107/S2052520620012834
_journal_volume 76
_journal_year 2020
_chemical_formula_iupac '[Co2 (C16 H6 O9) (C16 H12 N4)2 (H2 O1)]'
_chemical_formula_moiety 'C48 H32 Co2 N4 O10'
_chemical_formula_sum 'C48 H32 Co2 N4 O10'
_chemical_formula_weight 942.64
_chemical_name_systematic Poly[[\m-1,4-bis(pyridin-4-yl)benzene][\m-4-(3,5-dicarboxylatophenoxy)phthalato]dicobalt(II)]
_space_group_IT_number 2
_space_group_name_Hall '-P 1'
_space_group_name_H-M_alt 'P -1'
_symmetry_cell_setting triclinic
_symmetry_space_group_name_H-M 'P -1'
_atom_sites_solution_hydrogens geom
_atom_sites_solution_primary direct
_atom_sites_solution_secondary difmap
_audit_creation_method SHELXL-97
_cell_angle_alpha 68.654(3)
_cell_angle_beta 79.061(3)
_cell_angle_gamma 75.130(3)
_cell_formula_units_Z 2
_cell_length_a 12.068(2)
_cell_length_b 14.523(3)
_cell_length_c 14.662(3)
_cell_measurement_reflns_used 3563
_cell_measurement_temperature 296(2)
_cell_measurement_theta_max 25.92
_cell_measurement_theta_min 2.48
_cell_volume 2300.0(8)
_computing_cell_refinement 'SMART (Bruker, 2008)'
_computing_data_collection 'SMART (Bruker, 2008)'
_computing_data_reduction 'SAINT (Bruker, 2008)'
_computing_molecular_graphics 'SHELXTL (Sheldrick, 2008)'
_computing_publication_material 'SHELXTL (Sheldrick, 2008)'
_computing_structure_refinement 'SHELXL97 (Sheldrick, 2008)'
_computing_structure_solution 'SHELXS97 (Sheldrick, 2008)'
_diffrn_ambient_temperature 296(2)
_diffrn_measured_fraction_theta_full 0.992
_diffrn_measured_fraction_theta_max 0.992
_diffrn_measurement_device_type 'Bruker SMART APEX CCD area detector'
_diffrn_measurement_method 'phi and omega scans'
_diffrn_radiation_monochromator graphite
_diffrn_radiation_source 'fine-focus sealed tube'
_diffrn_radiation_type MoK\a
_diffrn_radiation_wavelength 0.71073
_diffrn_reflns_av_R_equivalents 0.0260
_diffrn_reflns_av_sigmaI/netI 0.0539
_diffrn_reflns_limit_h_max 9
_diffrn_reflns_limit_h_min -14
_diffrn_reflns_limit_k_max 17
_diffrn_reflns_limit_k_min -17
_diffrn_reflns_limit_l_max 17
_diffrn_reflns_limit_l_min -17
_diffrn_reflns_number 12890
_diffrn_reflns_theta_full 25.01
_diffrn_reflns_theta_max 25.01
_diffrn_reflns_theta_min 1.54
_exptl_absorpt_coefficient_mu 0.782
_exptl_absorpt_correction_T_max 0.8467
_exptl_absorpt_correction_T_min 0.8107
_exptl_absorpt_correction_type multi-scan
_exptl_absorpt_process_details '(SADABS; Sheldrick, 1997)'
_exptl_crystal_colour purple
_exptl_crystal_density_diffrn 1.361
_exptl_crystal_density_method 'not measured'
_exptl_crystal_description block
_exptl_crystal_F_000 964
_exptl_crystal_size_max 0.28
_exptl_crystal_size_mid 0.25
_exptl_crystal_size_min 0.22
_platon_squeeze_details
;
;
_refine_diff_density_max 0.763
_refine_diff_density_min -0.434
_refine_diff_density_rms 0.101
_refine_ls_extinction_method none
_refine_ls_goodness_of_fit_ref 1.000
_refine_ls_hydrogen_treatment mixed
_refine_ls_matrix_type full
_refine_ls_number_parameters 578
_refine_ls_number_reflns 8058
_refine_ls_number_restraints 2
_refine_ls_restrained_S_all 1.010
_refine_ls_R_factor_all 0.0657
_refine_ls_R_factor_gt 0.0457
_refine_ls_shift/su_max 0.001
_refine_ls_shift/su_mean 0.000
_refine_ls_structure_factor_coef Fsqd
_refine_ls_weighting_details 'calc w=1/[\s^2^(Fo^2^)+(0.0973P)^2^+0.0000P] where P=(Fo^2^+2Fc^2^)/3'
_refine_ls_weighting_scheme calc
_refine_ls_wR_factor_gt 0.1368
_refine_ls_wR_factor_ref 0.1505
_reflns_number_gt 5909
_reflns_number_total 8058
_reflns_threshold_expression >2sigma(I)
_cod_data_source_file rm5037sup1.cif
_cod_data_source_block 7
_cod_depositor_comments
;
The following automatic conversions were performed:

data item '_symmetry_cell_setting' value 'Triclinic' was changed to
'triclinic' in accordance with the
/home/data/users/saulius/crontab/automatic-downloads/rss-feeds/IUCr/lib/dictionaries/cif_core.dic
dictionary named 'cif_core.dic' version 2.4.2 last updated on
2011-04-26.

Automatic conversion script
Id: cif_fix_values 7556 2019-12-06 15:28:31Z antanas 
;
_cod_original_cell_volume 2300.1(7)
_cod_database_code 2108688
_publcif_datablock.id {ea49a0c0-2089-4421-87b8-9d37327b499f}

_publcif_info_exptl_table_max_cols 5
_publcif_info_exptl_table_use_headnotes y
_publcif_funding_html
;
<span class="funder">
<span class="fundref-name" data-id="">Research Projects of Colleges and
 Universities in Gansu Province</span>
<span class="fundref-subname" data-id=""></span> 
(<span class="fundref-grant-group"><span class="fundref-grant-type">grant</span> No. 
<span class="fundref-grant-id">2019A-032</span></span>); 
</span>
<span class="funder">
<span class="fundref-name" data-id="100007847">Natural Science
 Foundation of Jilin Province</span>
<span class="fundref-subname" data-id=""></span> 
(<span class="fundref-grant-group"><span class="fundref-grant-type">grant</span> No. 
<span class="fundref-grant-id">21761030</span></span>); 
</span>
<span class="funder">
<span class="fundref-name" data-id="">Tianjin University-Lanzhou
 Jiaotong University Independent Innovation Fund Cooperation
 Project</span>
<span class="fundref-subname" data-id=""></span> 
(<span class="fundref-grant-group"><span class="fundref-grant-type">grant</span> No. 
<span class="fundref-grant-id">2020060</span></span>).
</span>
;

loop_
_symmetry_equiv_pos_as_xyz
'x, y, z'
'-x, -y, -z'

loop_
_atom_site_label
_atom_site_type_symbol
_atom_site_fract_x
_atom_site_fract_y
_atom_site_fract_z
_atom_site_U_iso_or_equiv
_atom_site_adp_type
_atom_site_occupancy
_atom_site_symmetry_multiplicity
_atom_site_calc_flag
_atom_site_refinement_flags
_atom_site_disorder_assembly
_atom_site_disorder_group
Co1 Co 0.93445(4) 0.07482(3) 0.83730(3) 0.02647(15) Uani 1 1 d . . .
Co2 Co 0.95248(4) 0.26202(3) 0.57353(3) 0.02652(15) Uani 1 1 d . . .
N1 N 0.8048(3) 0.3645(2) 0.6134(2) 0.0353(7) Uani 1 1 d . . .
N2 N 0.8156(3) 0.2047(2) 0.8595(2) 0.0350(7) Uani 1 1 d . . .
N3 N 1.0542(3) -0.0516(2) 0.8042(2) 0.0297(7) Uani 1 1 d . . .
N4 N 0.9269(3) 0.3337(2) 0.4185(2) 0.0323(7) Uani 1 1 d . . .
O1 O 0.8231(2) 0.0696(2) 0.74955(18) 0.0408(7) Uani 1 1 d . . .
O2 O 0.8595(2) 0.15569(19) 0.59067(19) 0.0373(6) Uani 1 1 d . . .
O3 O 0.9118(2) -0.16394(18) 0.47411(17) 0.0310(6) Uani 1 1 d . . .
O4 O 0.7763(2) -0.2557(2) 0.5428(2) 0.0480(8) Uani 1 1 d . . .
O5 O 0.4554(2) 0.0072(3) 0.6329(2) 0.0576(9) Uani 1 1 d . . .
O6 O 0.0342(2) 0.09175(18) 0.92985(17) 0.0297(6) Uani 1 1 d . . .
O7 O 0.1618(2) 0.0106(2) 1.03886(18) 0.0371(6) Uani 1 1 d . . .
O8 O 1.0212(2) 0.18163(17) 0.72059(17) 0.0282(5) Uani 1 1 d . . .
O9 O 1.0624(2) 0.36477(17) 0.54785(19) 0.0356(6) Uani 1 1 d D . .
H9A H 1.0774(3) 0.3536(2) 0.6119(6) 0.043 Uiso 1 1 d RD . .
H9B H 1.1103(5) 0.3440(2) 0.5142(3) 0.043 Uiso 1 1 d RD . .
O10 O 1.1212(2) 0.28424(19) 0.7351(2) 0.0422(7) Uani 1 1 d . . .
C1 C 0.8171(3) 0.0904(3) 0.6606(3) 0.0272(8) Uani 1 1 d . . .
C2 C 0.7519(3) 0.0305(3) 0.6338(3) 0.0289(8) Uani 1 1 d . . .
C3 C 0.8107(3) -0.0395(3) 0.5886(2) 0.0284(8) Uani 1 1 d . . .
H3 H 0.8898 -0.0453 0.5709 0.034 Uiso 1 1 calc R . .
C4 C 0.7544(3) -0.1005(3) 0.5696(3) 0.0331(9) Uani 1 1 d . . .
C5 C 0.6347(3) -0.0848(3) 0.5868(3) 0.0396(10) Uani 1 1 d . . .
H5 H 0.5952 -0.1236 0.5715 0.048 Uiso 1 1 calc R . .
C6 C 0.5757(3) -0.0118(3) 0.6265(3) 0.0411(10) Uani 1 1 d . . .
C7 C 0.6315(4) 0.0450(3) 0.6538(3) 0.0417(10) Uani 1 1 d . . .
H7 H 0.5903 0.0913 0.6845 0.050 Uiso 1 1 calc R . .
C8 C 0.8183(3) -0.1803(3) 0.5256(3) 0.0323(9) Uani 1 1 d . . .
C9 C 0.3903(3) 0.0251(3) 0.7129(3) 0.0382(10) Uani 1 1 d . . .
C10 C 0.2941(3) 0.1019(3) 0.6955(3) 0.0337(9) Uani 1 1 d . . .
H10 H 0.2847 0.1463 0.6319 0.040 Uiso 1 1 calc R . .
C11 C 0.2112(3) 0.1132(3) 0.7727(3) 0.0276(8) Uani 1 1 d . . .
C12 C 0.2291(3) 0.0486(3) 0.8684(3) 0.0323(8) Uani 1 1 d . . .
C13 C 0.3310(3) -0.0242(3) 0.8844(3) 0.0456(10) Uani 1 1 d . . .
H13 H 0.3447 -0.0652 0.9485 0.055 Uiso 1 1 calc R . .
C14 C 0.4112(3) -0.0364(3) 0.8078(3) 0.0478(11) Uani 1 1 d . . .
H14 H 0.4787 -0.0854 0.8194 0.057 Uiso 1 1 calc R . .
C15 C 0.1349(3) 0.0511(3) 0.9514(3) 0.0291(8) Uani 1 1 d . . .
C16 C 0.6968(4) 0.3534(4) 0.6171(4) 0.0616(14) Uani 1 1 d . . .
H16 H 0.6871 0.2977 0.6046 0.074 Uiso 1 1 calc R . .
C17 C 0.5993(4) 0.4195(4) 0.6383(5) 0.0692(16) Uani 1 1 d . . .
H17 H 0.5266 0.4067 0.6422 0.083 Uiso 1 1 calc R . .
C18 C 0.6103(4) 0.5058(3) 0.6539(3) 0.0446(10) Uani 1 1 d . . .
C19 C 0.7214(4) 0.5179(3) 0.6476(3) 0.0496(11) Uani 1 1 d . . .
H19 H 0.7338 0.5749 0.6559 0.060 Uiso 1 1 calc R . .
C20 C 0.8142(4) 0.4465(3) 0.6292(3) 0.0460(11) Uani 1 1 d . . .
H20 H 0.8878 0.4562 0.6277 0.055 Uiso 1 1 calc R . .
C21 C 0.5093(4) 0.5807(3) 0.6763(3) 0.0476(11) Uani 1 1 d . . .
C22 C 0.5046(4) 0.6820(3) 0.6309(4) 0.0701(16) Uani 1 1 d . . .
H22 H 0.5636 0.7042 0.5833 0.084 Uiso 1 1 calc R . .
C23 C 0.4128(4) 0.7520(3) 0.6552(4) 0.0683(16) Uani 1 1 d . . .
H23 H 0.4111 0.8204 0.6225 0.082 Uiso 1 1 calc R . .
C24 C 0.3282(4) 0.6198(3) 0.7706(3) 0.0500(11) Uani 1 1 d . . .
H24 H 0.2691 0.5978 0.8184 0.060 Uiso 1 1 calc R . .
C25 C 0.4181(4) 0.5496(3) 0.7450(4) 0.0518(12) Uani 1 1 d . . .
H25 H 0.4176 0.4811 0.7739 0.062 Uiso 1 1 calc R . .
C26 C 0.7022(4) 0.2087(3) 0.8730(3) 0.0453(11) Uani 1 1 d . . .
H26 H 0.6758 0.1600 0.8607 0.054 Uiso 1 1 calc R . .
C27 C 0.6224(4) 0.2803(3) 0.9039(3) 0.0520(12) Uani 1 1 d . . .
H27 H 0.5445 0.2784 0.9141 0.062 Uiso 1 1 calc R . .
C28 C 0.6592(4) 0.3558(3) 0.9200(3) 0.0455(11) Uani 1 1 d . . .
C29 C 0.7763(4) 0.3553(3) 0.9008(3) 0.0453(11) Uani 1 1 d . . .
H29 H 0.8041 0.4064 0.9075 0.054 Uiso 1 1 calc R . .
C30 C 0.8515(4) 0.2795(3) 0.8719(3) 0.0421(10) Uani 1 1 d . . .
H30 H 0.9299 0.2799 0.8606 0.051 Uiso 1 1 calc R . .
C31 C 0.5772(4) 0.4302(3) 0.9622(3) 0.0543(13) Uani 1 1 d . . .
C32 C 0.4828(5) 0.4035(4) 1.0262(4) 0.0720(17) Uani 1 1 d . . .
H32 H 0.4706 0.3382 1.0448 0.086 Uiso 1 1 calc R . .
C33 C 0.5939(5) 0.5272(4) 0.9368(4) 0.0739(17) Uani 1 1 d . . .
H33 H 0.6579 0.5461 0.8940 0.089 Uiso 1 1 calc R . .
C34 C 1.0982(3) -0.0399(3) 0.7106(3) 0.0341(9) Uani 1 1 d . . .
H34 H 1.0682 0.0189 0.6620 0.041 Uiso 1 1 calc R . .
C35 C 1.1847(3) -0.1093(3) 0.6819(3) 0.0352(9) Uani 1 1 d . . .
H35 H 1.2128 -0.0961 0.6158 0.042 Uiso 1 1 calc R . .
C36 C 1.2307(3) -0.1999(3) 0.7524(3) 0.0344(9) Uani 1 1 d . . .
C37 C 1.1827(4) -0.2130(3) 0.8488(3) 0.0431(10) Uani 1 1 d . . .
H37 H 1.2086 -0.2723 0.8987 0.052 Uiso 1 1 calc R . .
C38 C 1.0970(4) -0.1388(3) 0.8714(3) 0.0400(10) Uani 1 1 d . . .
H38 H 1.0672 -0.1499 0.9369 0.048 Uiso 1 1 calc R . .
C39 C 0.9172(4) 0.4327(3) 0.3723(3) 0.0426(10) Uani 1 1 d . . .
H39 H 0.8973 0.4748 0.4103 0.051 Uiso 1 1 calc R . .
C40 C 0.9348(4) 0.4758(3) 0.2726(3) 0.0479(11) Uani 1 1 d . . .
H40 H 0.9267 0.5455 0.2449 0.057 Uiso 1 1 calc R . .
C41 C 0.9644(4) 0.4172(3) 0.2119(3) 0.0395(10) Uani 1 1 d . . .
C42 C 0.9743(4) 0.3136(3) 0.2598(3) 0.0400(10) Uani 1 1 d . . .
H42 H 0.9953 0.2696 0.2236 0.048 Uiso 1 1 calc R . .
C43 C 0.9528(3) 0.2764(3) 0.3613(3) 0.0367(9) Uani 1 1 d . . .
H43 H 0.9567 0.2073 0.3912 0.044 Uiso 1 1 calc R . .
C44 C 0.9840(4) 0.4598(3) 0.1036(3) 0.0440(10) Uani 1 1 d . . .
C45 C 0.9229(5) 0.5535(3) 0.0526(3) 0.0603(14) Uani 1 1 d . . .
H45 H 0.8702 0.5910 0.0875 0.072 Uiso 1 1 calc R . .
C46 C 0.9380(5) 0.5926(3) -0.0485(3) 0.0578(14) Uani 1 1 d . . .
H46 H 0.8948 0.6556 -0.0805 0.069 Uiso 1 1 calc R . .
C47 C 0.3252(3) 0.7235(3) 0.7254(3) 0.0391(10) Uani 1 1 d . . .
C48 C 1.1090(3) 0.1995(3) 0.7437(2) 0.0290(8) Uani 1 1 d . . .

loop_
_atom_site_aniso_label
_atom_site_aniso_U_11
_atom_site_aniso_U_22
_atom_site_aniso_U_33
_atom_site_aniso_U_23
_atom_site_aniso_U_13
_atom_site_aniso_U_12
Co1 0.0227(3) 0.0266(3) 0.0297(3) -0.0142(2) 0.0003(2) 0.0004(2)
Co2 0.0256(3) 0.0213(3) 0.0305(3) -0.0112(2) 0.0033(2) -0.0018(2)
N1 0.0343(18) 0.0266(16) 0.0410(18) -0.0129(14) -0.0013(15) 0.0011(14)
N2 0.0316(18) 0.0342(17) 0.0347(17) -0.0155(14) 0.0013(14) 0.0033(15)
N3 0.0264(16) 0.0279(15) 0.0355(17) -0.0167(14) 0.0007(13) -0.0005(13)
N4 0.0397(19) 0.0275(16) 0.0285(16) -0.0105(13) 0.0010(14) -0.0065(14)
O1 0.0386(16) 0.0553(17) 0.0313(15) -0.0151(13) -0.0043(12) -0.0131(14)
O2 0.0380(15) 0.0347(14) 0.0401(15) -0.0105(13) -0.0023(13) -0.0134(13)
O3 0.0313(14) 0.0287(13) 0.0323(13) -0.0145(11) 0.0051(11) -0.0047(11)
O4 0.0375(16) 0.0417(16) 0.076(2) -0.0378(16) 0.0154(15) -0.0152(14)
O5 0.0247(15) 0.102(3) 0.065(2) -0.059(2) 0.0059(14) -0.0077(16)
O6 0.0223(13) 0.0346(13) 0.0326(13) -0.0171(11) -0.0006(11) 0.0004(11)
O7 0.0290(14) 0.0439(15) 0.0333(15) -0.0093(12) -0.0027(12) -0.0045(12)
O8 0.0225(13) 0.0261(12) 0.0341(13) -0.0118(11) -0.0015(11) 0.0002(10)
O9 0.0364(15) 0.0277(13) 0.0421(15) -0.0169(12) 0.0062(12) -0.0053(12)
O10 0.0430(17) 0.0280(14) 0.0621(19) -0.0216(13) -0.0108(14) -0.0051(13)
C1 0.0212(18) 0.0242(18) 0.033(2) -0.0144(16) 0.0026(15) 0.0042(15)
C2 0.0238(18) 0.0276(18) 0.036(2) -0.0152(16) 0.0025(15) -0.0042(15)
C3 0.0209(18) 0.0310(19) 0.0331(19) -0.0144(16) 0.0023(15) -0.0030(16)
C4 0.0227(19) 0.035(2) 0.048(2) -0.0250(18) 0.0049(17) -0.0063(16)
C5 0.035(2) 0.050(2) 0.043(2) -0.029(2) 0.0085(18) -0.0141(19)
C6 0.023(2) 0.056(3) 0.048(2) -0.025(2) 0.0005(18) -0.0080(19)
C7 0.035(2) 0.048(2) 0.049(2) -0.031(2) 0.0045(19) -0.005(2)
C8 0.027(2) 0.031(2) 0.043(2) -0.0185(17) -0.0076(17) -0.0006(17)
C9 0.0199(19) 0.053(2) 0.052(2) -0.035(2) 0.0048(17) -0.0051(18)
C10 0.026(2) 0.042(2) 0.036(2) -0.0182(18) -0.0013(16) -0.0059(18)
C11 0.0193(17) 0.0316(19) 0.036(2) -0.0174(16) 0.0018(15) -0.0056(15)
C12 0.0252(19) 0.035(2) 0.035(2) -0.0143(17) -0.0009(16) -0.0016(17)
C13 0.030(2) 0.047(2) 0.045(2) -0.006(2) -0.0021(19) 0.0026(19)
C14 0.023(2) 0.049(3) 0.064(3) -0.021(2) 0.002(2) 0.0033(19)
C15 0.027(2) 0.0276(18) 0.033(2) -0.0134(16) -0.0015(16) -0.0027(16)
C16 0.033(2) 0.049(3) 0.118(4) -0.053(3) -0.008(3) 0.004(2)
C17 0.026(2) 0.057(3) 0.139(5) -0.059(3) -0.002(3) 0.003(2)
C18 0.037(2) 0.033(2) 0.057(3) -0.017(2) 0.006(2) -0.0007(19)
C19 0.043(3) 0.034(2) 0.073(3) -0.030(2) 0.016(2) -0.008(2)
C20 0.029(2) 0.037(2) 0.072(3) -0.028(2) 0.012(2) -0.0064(19)
C21 0.035(2) 0.033(2) 0.068(3) -0.022(2) 0.006(2) 0.0038(19)
C22 0.050(3) 0.043(3) 0.094(4) -0.022(3) 0.039(3) -0.007(2)
C23 0.052(3) 0.024(2) 0.108(4) -0.018(2) 0.028(3) -0.004(2)
C24 0.036(2) 0.040(2) 0.063(3) -0.017(2) 0.016(2) -0.005(2)
C25 0.038(2) 0.029(2) 0.079(3) -0.019(2) 0.010(2) -0.0022(19)
C26 0.033(2) 0.045(2) 0.057(3) -0.027(2) -0.003(2) 0.007(2)
C27 0.033(2) 0.051(3) 0.061(3) -0.022(2) 0.002(2) 0.011(2)
C28 0.046(3) 0.039(2) 0.039(2) -0.0162(19) 0.0051(19) 0.012(2)
C29 0.050(3) 0.034(2) 0.047(2) -0.0203(19) 0.005(2) 0.003(2)
C30 0.040(2) 0.036(2) 0.042(2) -0.0139(18) 0.0009(19) 0.0030(19)
C31 0.052(3) 0.037(2) 0.057(3) -0.019(2) 0.008(2) 0.015(2)
C32 0.065(4) 0.043(3) 0.089(4) -0.026(3) 0.029(3) 0.002(3)
C33 0.058(3) 0.046(3) 0.098(4) -0.029(3) 0.028(3) 0.003(3)
C34 0.034(2) 0.0253(18) 0.041(2) -0.0143(17) 0.0018(17) -0.0032(17)
C35 0.037(2) 0.0310(19) 0.035(2) -0.0155(17) 0.0087(17) -0.0066(18)
C36 0.026(2) 0.031(2) 0.049(2) -0.0207(18) -0.0024(17) -0.0018(17)
C37 0.047(3) 0.032(2) 0.041(2) -0.0122(18) -0.008(2) 0.0098(19)
C38 0.047(3) 0.038(2) 0.032(2) -0.0175(18) -0.0006(18) 0.0023(19)
C39 0.059(3) 0.030(2) 0.038(2) -0.0162(18) -0.001(2) -0.005(2)
C40 0.073(3) 0.027(2) 0.040(2) -0.0091(18) -0.002(2) -0.008(2)
C41 0.048(2) 0.038(2) 0.030(2) -0.0108(17) -0.0020(18) -0.008(2)
C42 0.053(3) 0.035(2) 0.036(2) -0.0171(18) -0.0059(19) -0.006(2)
C43 0.044(2) 0.0278(19) 0.041(2) -0.0114(17) -0.0098(19) -0.0077(18)
C44 0.057(3) 0.042(2) 0.030(2) -0.0100(18) -0.0006(19) -0.010(2)
C45 0.081(4) 0.048(3) 0.039(2) -0.016(2) 0.002(2) 0.005(3)
C46 0.079(4) 0.042(2) 0.032(2) -0.0041(19) -0.004(2) 0.010(2)
C47 0.033(2) 0.033(2) 0.050(2) -0.0205(19) 0.0042(18) 0.0004(18)
C48 0.028(2) 0.0295(19) 0.0272(19) -0.0114(15) 0.0013(15) -0.0014(16)

loop_
_atom_type_symbol
_atom_type_description
_atom_type_scat_dispersion_real
_atom_type_scat_dispersion_imag
_atom_type_scat_source
C C 0.0033 0.0016 'International Tables Vol C Tables 4.2.6.8 and 6.1.1.4'
H H 0.0000 0.0000 'International Tables Vol C Tables 4.2.6.8 and 6.1.1.4'
N N 0.0061 0.0033 'International Tables Vol C Tables 4.2.6.8 and 6.1.1.4'
O O 0.0106 0.0060 'International Tables Vol C Tables 4.2.6.8 and 6.1.1.4'
Co Co 0.3494 0.9721 'International Tables Vol C Tables 4.2.6.8 and 6.1.1.4'

loop_
_geom_angle_atom_site_label_1
_geom_angle_atom_site_label_2
_geom_angle_atom_site_label_3
_geom_angle
_geom_angle_site_symmetry_1
_geom_angle_site_symmetry_3
_geom_angle_publ_flag
O1 Co1 O6 174.12(10) . 1_655 ?
O1 Co1 O7 88.42(11) . 2_657 ?
O6 Co1 O7 90.37(10) 1_655 2_657 ?
O1 Co1 N2 88.48(12) . . ?
O6 Co1 N2 85.69(11) 1_655 . ?
O7 Co1 N2 85.64(11) 2_657 . ?
O1 Co1 O8 94.87(10) . . ?
O6 Co1 O8 85.47(10) 1_655 . ?
O7 Co1 O8 170.70(9) 2_657 . ?
N2 Co1 O8 85.76(11) . . ?
O1 Co1 N3 89.09(11) . . ?
O6 Co1 N3 96.77(10) 1_655 . ?
O7 Co1 N3 97.31(11) 2_657 . ?
N2 Co1 N3 176.13(11) . . ?
O8 Co1 N3 91.45(10) . . ?
O2 Co2 O3 84.10(10) . 2_756 ?
O2 Co2 O9 174.30(10) . . ?
O3 Co2 O9 90.31(10) 2_756 . ?
O2 Co2 N1 93.58(12) . . ?
O3 Co2 N1 175.41(11) 2_756 . ?
O9 Co2 N1 91.91(11) . . ?
O2 Co2 N4 92.15(11) . . ?
O3 Co2 N4 84.92(10) 2_756 . ?
O9 Co2 N4 86.20(11) . . ?
N1 Co2 N4 91.22(11) . . ?
O2 Co2 O8 93.94(10) . . ?
O3 Co2 O8 84.32(9) 2_756 . ?
O9 Co2 O8 86.63(10) . . ?
N1 Co2 O8 99.81(10) . . ?
N4 Co2 O8 167.02(11) . . ?
C20 N1 C16 115.8(3) . . ?
C20 N1 Co2 122.1(3) . . ?
C16 N1 Co2 121.9(3) . . ?
C26 N2 C30 117.1(3) . . ?
C26 N2 Co1 120.6(3) . . ?
C30 N2 Co1 121.9(3) . . ?
C38 N3 C34 116.0(3) . . ?
C38 N3 Co1 125.1(2) . . ?
C34 N3 Co1 118.7(2) . . ?
C43 N4 C39 116.1(3) . . ?
C43 N4 Co2 118.5(2) . . ?
C39 N4 Co2 122.8(2) . . ?
C1 O1 Co1 137.9(3) . . ?
C1 O2 Co2 136.9(2) . . ?
C8 O3 Co2 129.9(2) . 2_756 ?
C9 O5 C6 120.5(3) . . ?
C15 O6 Co1 132.3(2) . 1_455 ?
C15 O7 Co1 127.0(2) . 2_657 ?
C48 O8 Co1 115.2(2) . . ?
C48 O8 Co2 123.5(2) . . ?
Co1 O8 Co2 121.23(11) . . ?
Co2 O9 H9A 102.0 . . ?
Co2 O9 H9B 98.2 . . ?
H9A O9 H9B 118.0 . . ?
O1 C1 O2 127.2(3) . . ?
O1 C1 C2 116.6(3) . . ?
O2 C1 C2 116.2(3) . . ?
C3 C2 C7 119.6(3) . . ?
C3 C2 C1 119.9(3) . . ?
C7 C2 C1 120.5(3) . . ?
C4 C3 C2 121.2(3) . . ?
C4 C3 H3 119.4 . . ?
C2 C3 H3 119.4 . . ?
C3 C4 C5 119.4(3) . . ?
C3 C4 C8 121.5(3) . . ?
C5 C4 C8 119.1(3) . . ?
C6 C5 C4 119.4(4) . . ?
C6 C5 H5 120.3 . . ?
C4 C5 H5 120.3 . . ?
C5 C6 C7 122.2(4) . . ?
C5 C6 O5 116.7(4) . . ?
C7 C6 O5 121.0(3) . . ?
C6 C7 C2 117.9(3) . . ?
C6 C7 H7 121.1 . . ?
C2 C7 H7 121.1 . . ?
O4 C8 O3 125.9(3) . . ?
O4 C8 C4 118.7(3) . . ?
O3 C8 C4 115.4(3) . . ?
O5 C9 C10 116.5(4) . . ?
O5 C9 C14 122.2(4) . . ?
C10 C9 C14 120.9(3) . . ?
C9 C10 C11 120.3(4) . . ?
C9 C10 H10 119.9 . . ?
C11 C10 H10 119.9 . . ?
C10 C11 C12 119.1(3) . . ?
C10 C11 C48 115.1(3) . 1_455 ?
C12 C11 C48 125.7(3) . 1_455 ?
C13 C12 C11 119.2(3) . . ?
C13 C12 C15 120.4(3) . . ?
C11 C12 C15 120.2(3) . . ?
C14 C13 C12 121.3(4) . . ?
C14 C13 H13 119.3 . . ?
C12 C13 H13 119.3 . . ?
C13 C14 C9 118.9(4) . . ?
C13 C14 H14 120.5 . . ?
C9 C14 H14 120.5 . . ?
O6 C15 O7 123.9(3) . . ?
O6 C15 C12 117.8(3) . . ?
O7 C15 C12 118.2(3) . . ?
N1 C16 C17 123.9(4) . . ?
N1 C16 H16 118.0 . . ?
C17 C16 H16 118.0 . . ?
C16 C17 C18 119.7(4) . . ?
C16 C17 H17 120.2 . . ?
C18 C17 H17 120.2 . . ?
C19 C18 C17 116.1(4) . . ?
C19 C18 C21 121.3(4) . . ?
C17 C18 C21 122.6(4) . . ?
C20 C19 C18 120.6(4) . . ?
C20 C19 H19 119.7 . . ?
C18 C19 H19 119.7 . . ?
N1 C20 C19 123.9(4) . . ?
N1 C20 H20 118.1 . . ?
C19 C20 H20 118.1 . . ?
C22 C21 C25 118.4(4) . . ?
C22 C21 C18 120.8(4) . . ?
C25 C21 C18 120.8(4) . . ?
C21 C22 C23 120.8(4) . . ?
C21 C22 H22 119.6 . . ?
C23 C22 H22 119.6 . . ?
C47 C23 C22 122.0(4) . . ?
C47 C23 H23 119.0 . . ?
C22 C23 H23 119.0 . . ?
C25 C24 C47 120.7(4) . . ?
C25 C24 H24 119.7 . . ?
C47 C24 H24 119.7 . . ?
C24 C25 C21 120.5(4) . . ?
C24 C25 H25 119.7 . . ?
C21 C25 H25 119.7 . . ?
N2 C26 C27 123.8(4) . . ?
N2 C26 H26 118.1 . . ?
C27 C26 H26 118.1 . . ?
C26 C27 C28 119.3(4) . . ?
C26 C27 H27 120.3 . . ?
C28 C27 H27 120.3 . . ?
C29 C28 C27 117.1(4) . . ?
C29 C28 C31 121.4(4) . . ?
C27 C28 C31 121.4(4) . . ?
C30 C29 C28 120.2(4) . . ?
C30 C29 H29 119.9 . . ?
C28 C29 H29 119.9 . . ?
N2 C30 C29 122.3(4) . . ?
N2 C30 H30 118.8 . . ?
C29 C30 H30 118.8 . . ?
C32 C31 C33 118.6(4) . . ?
C32 C31 C28 120.6(4) . . ?
C33 C31 C28 120.8(4) . . ?
C31 C32 C33 120.5(5) . 2_667 ?
C31 C32 H32 119.8 . . ?
C33 C32 H32 119.8 2_667 . ?
C32 C33 C31 120.9(5) 2_667 . ?
C32 C33 H33 119.5 2_667 . ?
C31 C33 H33 119.5 . . ?
N3 C34 C35 124.1(3) . . ?
N3 C34 H34 117.9 . . ?
C35 C34 H34 117.9 . . ?
C34 C35 C36 119.9(3) . . ?
C34 C35 H35 120.1 . . ?
C36 C35 H35 120.1 . . ?
C37 C36 C35 115.8(3) . . ?
C37 C36 C47 122.2(3) . 1_645 ?
C35 C36 C47 121.9(3) . 1_645 ?
C38 C37 C36 120.5(4) . . ?
C38 C37 H37 119.7 . . ?
C36 C37 H37 119.7 . . ?
N3 C38 C37 123.6(4) . . ?
N3 C38 H38 118.2 . . ?
C37 C38 H38 118.2 . . ?
N4 C39 C40 123.8(3) . . ?
N4 C39 H39 118.1 . . ?
C40 C39 H39 118.1 . . ?
C39 C40 C41 120.9(4) . . ?
C39 C40 H40 119.5 . . ?
C41 C40 H40 119.5 . . ?
C40 C41 C42 115.6(4) . . ?
C40 C41 C44 123.3(4) . . ?
C42 C41 C44 121.2(3) . . ?
C43 C42 C41 119.7(3) . . ?
C43 C42 H42 120.1 . . ?
C41 C42 H42 120.1 . . ?
N4 C43 C42 123.8(4) . . ?
N4 C43 H43 118.1 . . ?
C42 C43 H43 118.1 . . ?
C46 C44 C45 117.0(4) 2_765 . ?
C46 C44 C41 121.9(4) 2_765 . ?
C45 C44 C41 121.1(4) . . ?
C46 C45 C44 121.6(4) . . ?
C46 C45 H45 119.2 . . ?
C44 C45 H45 119.2 . . ?
C45 C46 C44 121.4(4) . 2_765 ?
C45 C46 H46 119.3 . . ?
C44 C46 H46 119.3 2_765 . ?
C23 C47 C24 117.5(4) . . ?
C23 C47 C36 120.7(4) . 1_465 ?
C24 C47 C36 121.7(4) . 1_465 ?
O10 C48 O8 124.7(3) . . ?
O10 C48 C11 116.7(3) . 1_655 ?
O8 C48 C11 118.2(3) . 1_655 ?

loop_
_geom_bond_atom_site_label_1
_geom_bond_atom_site_label_2
_geom_bond_distance
_geom_bond_site_symmetry_2
_geom_bond_publ_flag
Co1 O1 2.061(3) . ?
Co1 O6 2.089(2) 1_655 ?
Co1 O7 2.117(3) 2_657 ?
Co1 N2 2.145(3) . ?
Co1 O8 2.157(3) . ?
Co1 N3 2.172(3) . ?
Co2 O2 2.051(3) . ?
Co2 O3 2.072(2) 2_756 ?
Co2 O9 2.132(3) . ?
Co2 N1 2.147(3) . ?
Co2 N4 2.174(3) . ?
Co2 O8 2.247(2) . ?
N1 C20 1.329(5) . ?
N1 C16 1.342(6) . ?
N2 C26 1.334(5) . ?
N2 C30 1.348(5) . ?
N3 C38 1.337(5) . ?
N3 C34 1.340(5) . ?
N4 C43 1.330(4) . ?
N4 C39 1.332(5) . ?
O1 C1 1.239(4) . ?
O2 C1 1.246(4) . ?
O3 C8 1.258(5) . ?
O3 Co2 2.072(2) 2_756 ?
O4 C8 1.247(5) . ?
O5 C9 1.352(4) . ?
O5 C6 1.398(5) . ?
O6 C15 1.252(4) . ?
O6 Co1 2.089(2) 1_455 ?
O7 C15 1.267(4) . ?
O7 Co1 2.117(3) 2_657 ?
O8 C48 1.282(4) . ?
O9 H9A 0.9372 . ?
O9 H9B 0.7604 . ?
O10 C48 1.235(4) . ?
C1 C2 1.499(5) . ?
C2 C3 1.385(4) . ?
C2 C7 1.403(5) . ?
C3 C4 1.373(5) . ?
C3 H3 0.9300 . ?
C4 C5 1.392(5) . ?
C4 C8 1.499(5) . ?
C5 C6 1.369(5) . ?
C5 H5 0.9300 . ?
C6 C7 1.388(6) . ?
C7 H7 0.9300 . ?
C9 C10 1.377(5) . ?
C9 C14 1.382(6) . ?
C10 C11 1.389(5) . ?
C10 H10 0.9300 . ?
C11 C12 1.396(5) . ?
C11 C48 1.514(5) 1_455 ?
C12 C13 1.395(5) . ?
C12 C15 1.504(5) . ?
C13 C14 1.370(6) . ?
C13 H13 0.9300 . ?
C14 H14 0.9300 . ?
C16 C17 1.379(6) . ?
C16 H16 0.9300 . ?
C17 C18 1.394(6) . ?
C17 H17 0.9300 . ?
C18 C19 1.378(6) . ?
C18 C21 1.485(5) . ?
C19 C20 1.377(5) . ?
C19 H19 0.9300 . ?
C20 H20 0.9300 . ?
C21 C22 1.367(6) . ?
C21 C25 1.390(6) . ?
C22 C23 1.386(6) . ?
C22 H22 0.9300 . ?
C23 C47 1.360(6) . ?
C23 H23 0.9300 . ?
C24 C25 1.384(5) . ?
C24 C47 1.402(6) . ?
C24 H24 0.9300 . ?
C25 H25 0.9300 . ?
C26 C27 1.371(5) . ?
C26 H26 0.9300 . ?
C27 C28 1.391(6) . ?
C27 H27 0.9300 . ?
C28 C29 1.386(6) . ?
C28 C31 1.494(5) . ?
C29 C30 1.377(5) . ?
C29 H29 0.9300 . ?
C30 H30 0.9300 . ?
C31 C32 1.373(7) . ?
C31 C33 1.379(7) . ?
C32 C33 1.375(6) 2_667 ?
C32 H32 0.9300 . ?
C33 C32 1.375(6) 2_667 ?
C33 H33 0.9300 . ?
C34 C35 1.373(5) . ?
C34 H34 0.9300 . ?
C35 C36 1.401(5) . ?
C35 H35 0.9300 . ?
C36 C37 1.385(5) . ?
C36 C47 1.481(5) 1_645 ?
C37 C38 1.379(5) . ?
C37 H37 0.9300 . ?
C38 H38 0.9300 . ?
C39 C40 1.364(6) . ?
C39 H39 0.9300 . ?
C40 C41 1.384(5) . ?
C40 H40 0.9300 . ?
C41 C42 1.394(5) . ?
C41 C44 1.476(5) . ?
C42 C43 1.383(5) . ?
C42 H42 0.9300 . ?
C43 H43 0.9300 . ?
C44 C46 1.381(6) 2_765 ?
C44 C45 1.382(6) . ?
C45 C46 1.376(6) . ?
C45 H45 0.9300 . ?
C46 C44 1.381(6) 2_765 ?
C46 H46 0.9300 . ?
C47 C36 1.481(5) 1_465 ?
C48 C11 1.514(5) 1_655 ?

loop_
_geom_torsion_atom_site_label_1
_geom_torsion_atom_site_label_2
_geom_torsion_atom_site_label_3
_geom_torsion_atom_site_label_4
_geom_torsion
_geom_torsion_site_symmetry_1
_geom_torsion_site_symmetry_2
_geom_torsion_site_symmetry_3
_geom_torsion_site_symmetry_4
_geom_torsion_publ_flag
O2 Co2 N1 C20 170.4(3) . . . . ?
O3 Co2 N1 C20 -130.1(13) 2_756 . . . ?
O9 Co2 N1 C20 -11.1(3) . . . . ?
N4 Co2 N1 C20 -97.4(3) . . . . ?
O8 Co2 N1 C20 75.8(3) . . . . ?
O2 Co2 N1 C16 -14.4(4) . . . . ?
O3 Co2 N1 C16 45.2(16) 2_756 . . . ?
O9 Co2 N1 C16 164.1(4) . . . . ?
N4 Co2 N1 C16 77.8(4) . . . . ?
O8 Co2 N1 C16 -109.0(4) . . . . ?
O1 Co1 N2 C26 40.4(3) . . . . ?
O6 Co1 N2 C26 -138.8(3) 1_655 . . . ?
O7 Co1 N2 C26 -48.1(3) 2_657 . . . ?
O8 Co1 N2 C26 135.4(3) . . . . ?
N3 Co1 N2 C26 91.5(19) . . . . ?
O1 Co1 N2 C30 -147.5(3) . . . . ?
O6 Co1 N2 C30 33.3(3) 1_655 . . . ?
O7 Co1 N2 C30 124.0(3) 2_657 . . . ?
O8 Co1 N2 C30 -52.5(3) . . . . ?
N3 Co1 N2 C30 -96.4(18) . . . . ?
O1 Co1 N3 C38 -124.4(3) . . . . ?
O6 Co1 N3 C38 55.2(3) 1_655 . . . ?
O7 Co1 N3 C38 -36.1(3) 2_657 . . . ?
N2 Co1 N3 C38 -175.4(17) . . . . ?
O8 Co1 N3 C38 140.8(3) . . . . ?
O1 Co1 N3 C34 62.2(3) . . . . ?
O6 Co1 N3 C34 -118.3(3) 1_655 . . . ?
O7 Co1 N3 C34 150.5(3) 2_657 . . . ?
N2 Co1 N3 C34 11(2) . . . . ?
O8 Co1 N3 C34 -32.7(3) . . . . ?
O2 Co2 N4 C43 -51.9(3) . . . . ?
O3 Co2 N4 C43 31.9(3) 2_756 . . . ?
O9 Co2 N4 C43 122.6(3) . . . . ?
N1 Co2 N4 C43 -145.6(3) . . . . ?
O8 Co2 N4 C43 66.0(6) . . . . ?
O2 Co2 N4 C39 146.8(3) . . . . ?
O3 Co2 N4 C39 -129.3(3) 2_756 . . . ?
O9 Co2 N4 C39 -38.6(3) . . . . ?
N1 Co2 N4 C39 53.2(3) . . . . ?
O8 Co2 N4 C39 -95.2(5) . . . . ?
O6 Co1 O1 C1 112.3(10) 1_655 . . . ?
O7 Co1 O1 C1 -169.5(4) 2_657 . . . ?
N2 Co1 O1 C1 104.9(4) . . . . ?
O8 Co1 O1 C1 19.3(4) . . . . ?
N3 Co1 O1 C1 -72.1(4) . . . . ?
O3 Co2 O2 C1 107.0(3) 2_756 . . . ?
O9 Co2 O2 C1 118.7(10) . . . . ?
N1 Co2 O2 C1 -77.0(3) . . . . ?
N4 Co2 O2 C1 -168.4(3) . . . . ?
O8 Co2 O2 C1 23.1(3) . . . . ?
O1 Co1 O8 C48 -173.7(2) . . . . ?
O6 Co1 O8 C48 12.2(2) 1_655 . . . ?
O7 Co1 O8 C48 75.9(6) 2_657 . . . ?
N2 Co1 O8 C48 98.2(2) . . . . ?
N3 Co1 O8 C48 -84.5(2) . . . . ?
O1 Co1 O8 Co2 10.30(13) . . . . ?
O6 Co1 O8 Co2 -163.82(12) 1_655 . . . ?
O7 Co1 O8 Co2 -100.1(6) 2_657 . . . ?
N2 Co1 O8 Co2 -77.81(13) . . . . ?
N3 Co1 O8 Co2 99.51(13) . . . . ?
O2 Co2 O8 C48 162.5(2) . . . . ?
O3 Co2 O8 C48 78.8(2) 2_756 . . . ?
O9 Co2 O8 C48 -11.9(2) . . . . ?
N1 Co2 O8 C48 -103.2(2) . . . . ?
N4 Co2 O8 C48 44.7(5) . . . . ?
O2 Co2 O8 Co1 -21.91(13) . . . . ?
O3 Co2 O8 Co1 -105.58(13) 2_756 . . . ?
O9 Co2 O8 Co1 163.77(12) . . . . ?
N1 Co2 O8 Co1 72.41(14) . . . . ?
N4 Co2 O8 Co1 -139.7(4) . . . . ?
Co1 O1 C1 O2 -28.3(6) . . . . ?
Co1 O1 C1 C2 151.6(3) . . . . ?
Co2 O2 C1 O1 -1.5(6) . . . . ?
Co2 O2 C1 C2 178.7(2) . . . . ?
O1 C1 C2 C3 -109.3(4) . . . . ?
O2 C1 C2 C3 70.6(4) . . . . ?
O1 C1 C2 C7 70.9(5) . . . . ?
O2 C1 C2 C7 -109.2(4) . . . . ?
C7 C2 C3 C4 -4.9(6) . . . . ?
C1 C2 C3 C4 175.3(3) . . . . ?
C2 C3 C4 C5 6.5(6) . . . . ?
C2 C3 C4 C8 -176.7(3) . . . . ?
C3 C4 C5 C6 -2.8(6) . . . . ?
C8 C4 C5 C6 -179.7(4) . . . . ?
C4 C5 C6 C7 -2.5(7) . . . . ?
C4 C5 C6 O5 173.8(4) . . . . ?
C9 O5 C6 C5 140.3(4) . . . . ?
C9 O5 C6 C7 -43.3(6) . . . . ?
C5 C6 C7 C2 4.1(6) . . . . ?
O5 C6 C7 C2 -172.0(4) . . . . ?
C3 C2 C7 C6 -0.4(6) . . . . ?
C1 C2 C7 C6 179.4(4) . . . . ?
Co2 O3 C8 O4 -15.8(6) 2_756 . . . ?
Co2 O3 C8 C4 163.7(2) 2_756 . . . ?
C3 C4 C8 O4 153.3(4) . . . . ?
C5 C4 C8 O4 -29.9(6) . . . . ?
C3 C4 C8 O3 -26.2(5) . . . . ?
C5 C4 C8 O3 150.5(4) . . . . ?
C6 O5 C9 C10 137.7(4) . . . . ?
C6 O5 C9 C14 -49.0(6) . . . . ?
O5 C9 C10 C11 167.8(3) . . . . ?
C14 C9 C10 C11 -5.6(6) . . . . ?
C9 C10 C11 C12 2.7(5) . . . . ?
C9 C10 C11 C48 -179.2(3) . . . 1_455 ?
C10 C11 C12 C13 1.5(6) . . . . ?
C48 C11 C12 C13 -176.4(4) 1_455 . . . ?
C10 C11 C12 C15 -172.8(3) . . . . ?
C48 C11 C12 C15 9.3(6) 1_455 . . . ?
C11 C12 C13 C14 -3.1(6) . . . . ?
C15 C12 C13 C14 171.3(4) . . . . ?
C12 C13 C14 C9 0.3(7) . . . . ?
O5 C9 C14 C13 -169.0(4) . . . . ?
C10 C9 C14 C13 4.1(6) . . . . ?
Co1 O6 C15 O7 -129.4(3) 1_455 . . . ?
Co1 O6 C15 C12 49.5(5) 1_455 . . . ?
Co1 O7 C15 O6 37.7(5) 2_657 . . . ?
Co1 O7 C15 C12 -141.2(3) 2_657 . . . ?
C13 C12 C15 O6 -156.4(4) . . . . ?
C11 C12 C15 O6 17.9(5) . . . . ?
C13 C12 C15 O7 22.5(5) . . . . ?
C11 C12 C15 O7 -163.2(3) . . . . ?
C20 N1 C16 C17 -1.7(8) . . . . ?
Co2 N1 C16 C17 -177.2(4) . . . . ?
N1 C16 C17 C18 2.3(9) . . . . ?
C16 C17 C18 C19 -0.7(8) . . . . ?
C16 C17 C18 C21 179.5(5) . . . . ?
C17 C18 C19 C20 -1.4(7) . . . . ?
C21 C18 C19 C20 178.4(4) . . . . ?
C16 N1 C20 C19 -0.5(7) . . . . ?
Co2 N1 C20 C19 175.0(3) . . . . ?
C18 C19 C20 N1 2.1(7) . . . . ?
C19 C18 C21 C22 44.3(7) . . . . ?
C17 C18 C21 C22 -135.8(6) . . . . ?
C19 C18 C21 C25 -134.6(5) . . . . ?
C17 C18 C21 C25 45.2(7) . . . . ?
C25 C21 C22 C23 2.0(8) . . . . ?
C18 C21 C22 C23 -176.9(5) . . . . ?
C21 C22 C23 C47 1.0(9) . . . . ?
C47 C24 C25 C21 2.2(7) . . . . ?
C22 C21 C25 C24 -3.6(8) . . . . ?
C18 C21 C25 C24 175.3(4) . . . . ?
C30 N2 C26 C27 -3.9(6) . . . . ?
Co1 N2 C26 C27 168.5(3) . . . . ?
N2 C26 C27 C28 1.9(7) . . . . ?
C26 C27 C28 C29 1.7(6) . . . . ?
C26 C27 C28 C31 -174.5(4) . . . . ?
C27 C28 C29 C30 -3.1(6) . . . . ?
C31 C28 C29 C30 173.1(4) . . . . ?
C26 N2 C30 C29 2.3(6) . . . . ?
Co1 N2 C30 C29 -170.0(3) . . . . ?
C28 C29 C30 N2 1.2(6) . . . . ?
C29 C28 C31 C32 -145.7(5) . . . . ?
C27 C28 C31 C32 30.4(7) . . . . ?
C29 C28 C31 C33 35.0(7) . . . . ?
C27 C28 C31 C33 -148.9(5) . . . . ?
C33 C31 C32 C33 0.7(10) . . . 2_667 ?
C28 C31 C32 C33 -178.6(5) . . . 2_667 ?
C32 C31 C33 C32 -0.7(10) . . . 2_667 ?
C28 C31 C33 C32 178.6(5) . . . 2_667 ?
C38 N3 C34 C35 -2.3(6) . . . . ?
Co1 N3 C34 C35 171.7(3) . . . . ?
N3 C34 C35 C36 1.4(6) . . . . ?
C34 C35 C36 C37 0.5(6) . . . . ?
C34 C35 C36 C47 -179.1(4) . . . 1_645 ?
C35 C36 C37 C38 -1.3(6) . . . . ?
C47 C36 C37 C38 178.2(4) 1_645 . . . ?
C34 N3 C38 C37 1.3(6) . . . . ?
Co1 N3 C38 C37 -172.3(3) . . . . ?
C36 C37 C38 N3 0.5(7) . . . . ?
C43 N4 C39 C40 -1.5(6) . . . . ?
Co2 N4 C39 C40 160.1(4) . . . . ?
N4 C39 C40 C41 0.1(8) . . . . ?
C39 C40 C41 C42 0.1(7) . . . . ?
C39 C40 C41 C44 179.8(4) . . . . ?
C40 C41 C42 C43 1.1(6) . . . . ?
C44 C41 C42 C43 -178.6(4) . . . . ?
C39 N4 C43 C42 2.9(6) . . . . ?
Co2 N4 C43 C42 -159.6(3) . . . . ?
C41 C42 C43 N4 -2.8(7) . . . . ?
C40 C41 C44 C46 148.3(5) . . . 2_765 ?
C42 C41 C44 C46 -32.0(7) . . . 2_765 ?
C40 C41 C44 C45 -33.1(7) . . . . ?
C42 C41 C44 C45 146.6(5) . . . . ?
C46 C44 C45 C46 0.6(9) 2_765 . . . ?
C41 C44 C45 C46 -178.1(5) . . . . ?
C44 C45 C46 C44 -0.7(10) . . . 2_765 ?
C22 C23 C47 C24 -2.4(8) . . . . ?
C22 C23 C47 C36 177.6(5) . . . 1_465 ?
C25 C24 C47 C23 0.8(7) . . . . ?
C25 C24 C47 C36 -179.3(4) . . . 1_465 ?
Co1 O8 C48 O10 -124.2(3) . . . . ?
Co2 O8 C48 O10 51.7(4) . . . . ?
Co1 O8 C48 C11 63.1(3) . . . 1_655 ?
Co2 O8 C48 C11 -121.0(3) . . . 1_655 ?

loop_
_platon_squeeze_void_nr
_platon_squeeze_void_average_x
_platon_squeeze_void_average_y
_platon_squeeze_void_average_z
_platon_squeeze_void_volume
_platon_squeeze_void_count_electrons
_platon_squeeze_void_content
1 0.500 0.000 0.000 484 31 ' '

loop_
_publcif_info_tables.block_id
_publcif_info_tables.reference_item
{b33e2378-fa8b-40b0-8426-a9af67cb31d8} '_publcif_info_datablock.publ_exptl'

loop_
_publcif_info_cif.paper_type
CB

loop_
_publcif_info_datablock.id
_publcif_info_datablock.publ_exptl
_publcif_info_datablock.publ_geom
_publcif_info_datablock.structure
{9eff3099-93f0-4ecd-90a4-0fb48c0ac3a6} y y y
{69bc3e6d-8b22-4284-afd8-ace7864e1254} y y y
{f29d394f-ab6e-4d08-a085-471c53232639} y y y
{6c684e39-349f-4f65-9926-8ee12f9ee532} y y y
{c43cefde-066a-45d2-aeb9-c37e508688e5} y y y
{ad27b25f-38ac-40e5-82aa-abc7b9d99d66} y y y
{ea49a0c0-2089-4421-87b8-9d37327b499f} y y y
{b33e2378-fa8b-40b0-8426-a9af67cb31d8} ? ? ?

loop_
_publcif_info_exptl_table_extra_item
sin_theta_over_lambda_max

loop_
_publcif_info_exptl_table_header_item
Datablock_name

_cod_database_fobs_code 2108688
